data_4134257
loop_
_publ_author_name
'Yu, Hao'
'Li, Songsong'
'Schwieter, Kenneth E.'
'Liu, Yun'
'Sun, Boran'
'Moore, Jeffrey S.'
'Schroeder, Charles M.'

_publ_contact_author
; 
Danielle L. Gray 
University of Illinois 
School of Chemical Sciences, Box 59-1 
505 South Mathews Avenue 
Urbana, Illinois  61801 
USA 
;
_publ_section_title
;
 Charge Transport in Sequence-Defined Conjugated Oligomers.
;
_journal_name_full 'Journal of the American Chemical Society'
_journal_paper_doi 10.1021/jacs.0c00043
_journal_year 2020
_chemical_formula_moiety 'C27 H21 N3 O3 S2'
_chemical_formula_sum 'C27 H21 N3 O3 S2'
_chemical_formula_weight 499.59
_space_group_crystal_system monoclinic
_space_group_IT_number 14
_space_group_name_Hall '-P 2ybc'
_space_group_name_H-M_alt 'P 1 21/c 1'
_atom_sites_solution_hydrogens mixed
_audit_creation_method SHELXL-2016/6
_audit_update_record
; 
? 
;
_cell_angle_alpha 90
_cell_angle_beta 101.6930(6)
_cell_angle_gamma 90
_cell_formula_units_Z 4
_cell_length_a 8.8776(2)
_cell_length_b 19.7436(4)
_cell_length_c 13.4135(3)
_cell_measurement_reflns_used 39937
_cell_measurement_temperature 100(2)
_cell_measurement_theta_max 26.39
_cell_measurement_theta_min 2.34
_cell_volume 2302.27(9)
_computing_cell_refinement 'SAINT V8.37A (Bruker, 2014)'
_computing_data_collection 'APEX3 V2016.9-0 (Bruker, 2016)'
_computing_data_reduction
; 
SAINT V8.34A, XPREP v2014/2, (Bruker, 2014) SADABS V2016/2 
(Krause et al., 2015) 
;
_computing_molecular_graphics
; 
SHELXTL v2014-7 (Bruker, 2014), CrystalMaker v2.7.7 (CrystalMaker, 1994) 
;
_computing_publication_material 'XCIF V2014-2 (Bruker, 2014)'
_computing_structure_refinement 'SHELXL-2014-7 (Sheldrick, 2015a)'
_computing_structure_solution 'SHELXT-2014-5 (Sheldrick, 2015b)'
_diffrn_ambient_temperature 100(2)
_diffrn_measured_fraction_theta_full 0.999
_diffrn_measured_fraction_theta_max 0.999
_diffrn_measurement_device 'Bruker D8 Venture/Photon 100'
_diffrn_measurement_method 'profile data from \f and \w scans'
_diffrn_radiation_monochromator 'multilayer mirrors'
_diffrn_radiation_source 'microfocus sealed tube'
_diffrn_radiation_type MoK\a
_diffrn_radiation_wavelength 0.71073
_diffrn_radiation_wavelength_id dd49ss
_diffrn_reflns_av_R_equivalents 0.0386
_diffrn_reflns_av_unetI/netI 0.0148
_diffrn_reflns_Laue_measured_fraction_full 0.999
_diffrn_reflns_Laue_measured_fraction_max 0.999
_diffrn_reflns_limit_h_max 11
_diffrn_reflns_limit_h_min -11
_diffrn_reflns_limit_k_max 24
_diffrn_reflns_limit_k_min -24
_diffrn_reflns_limit_l_max 16
_diffrn_reflns_limit_l_min -16
_diffrn_reflns_number 65549
_diffrn_reflns_point_group_measured_fraction_full 0.999
_diffrn_reflns_point_group_measured_fraction_max 0.999
_diffrn_reflns_theta_full 25.242
_diffrn_reflns_theta_max 26.402
_diffrn_reflns_theta_min 2.063
_exptl_absorpt_coefficient_mu 0.268
_exptl_absorpt_correction_T_max 0.7454
_exptl_absorpt_correction_T_min 0.6899
_exptl_absorpt_correction_type multi-scan
_exptl_absorpt_process_details 'SADABS V2016/2 (Krause et al., 2015)'
_exptl_crystal_colour orange
_exptl_crystal_density_diffrn 1.441
_exptl_crystal_density_method 'not measured'
_exptl_crystal_description block
_exptl_crystal_F_000 1040
_exptl_crystal_id dd49ss
_exptl_crystal_preparation
; 
The data crystal was mounted using oil (Paratone-N, Exxon) to a 
0.3 mm cryo-loop (Hampton Research) with the (0 3 -2) scattering 
planes roughly normal to the spindle axis. 
;
_exptl_crystal_size_max 0.177
_exptl_crystal_size_mid 0.125
_exptl_crystal_size_min 0.100
_refine_diff_density_max 0.308
_refine_diff_density_min -0.240
_refine_diff_density_rms 0.046
_refine_ls_extinction_coef 0.0149(7)
_refine_ls_extinction_expression Fc^*^=kFc[1+0.001xFc^2^\l^3^/sin(2\q)]^-1/4^
_refine_ls_extinction_method 'SHELXL-2016/6 (Sheldrick 2016)'
_refine_ls_goodness_of_fit_ref 1.042
_refine_ls_hydrogen_treatment mixed
_refine_ls_matrix_type full
_refine_ls_number_parameters 322
_refine_ls_number_reflns 4708
_refine_ls_number_restraints 0
_refine_ls_restrained_S_all 1.042
_refine_ls_R_factor_all 0.0347
_refine_ls_R_factor_gt 0.0303
_refine_ls_shift/su_max 0.001
_refine_ls_shift/su_mean 0.000
_refine_ls_structure_factor_coef Fsqd
_refine_ls_weighting_details 'w=1/[\s^2^(Fo^2^)+(0.0319P)^2^+1.7426P] where P=(Fo^2^+2Fc^2^)/3'
_refine_ls_weighting_scheme calc
_refine_ls_wR_factor_gt 0.0744
_refine_ls_wR_factor_ref 0.0775
_reflns_Friedel_coverage 0.000
_reflns_number_gt 4303
_reflns_number_total 4708
_reflns_threshold_expression 'I > 2\s(I)'
_cod_data_source_file ja0c00043_si_003.cif
_cod_data_source_block dd49ss
_cod_original_sg_symbol_H-M 'P 21/c'
_cod_database_code 4134257
_shelx_shelxl_version_number 2016/6
_shelx_space_group_comment
; 
The symmetry employed for this shelxl refinement is uniquely defined 
by the following loop, which should always be used as a source of 
symmetry information in preference to the above space-group names. 
They are only intended as comments. 
;
_shelx_estimated_absorpt_t_min 0.954
_shelx_estimated_absorpt_t_max 0.974

loop_
_space_group_symop_operation_xyz
'x, y, z'
'-x, y+1/2, -z+1/2'
'-x, -y, -z'
'x, -y-1/2, z-1/2'

loop_
_atom_site_label
_atom_site_type_symbol
_atom_site_fract_x
_atom_site_fract_y
_atom_site_fract_z
_atom_site_U_iso_or_equiv
_atom_site_adp_type
_atom_site_occupancy
_atom_site_site_symmetry_order
_atom_site_calc_flag
_atom_site_refinement_flags_posn
_atom_site_refinement_flags_adp
_atom_site_refinement_flags_occupancy
_atom_site_disorder_assembly
_atom_site_disorder_group
S1 S 0.97182(4) 0.57127(2) 0.86309(3) 0.01797(10) Uani 1 1 d . . . . .
S2 S 0.87074(4) 0.74454(2) 0.55478(3) 0.01989(10) Uani 1 1 d . . . . .
O1 O 0.85210(12) 0.26504(5) 0.63962(8) 0.0196(2) Uani 1 1 d . . . . .
O2 O 0.39250(13) 0.38944(5) 0.08020(8) 0.0226(2) Uani 1 1 d . . . . .
O3 O 0.27305(12) 0.44831(5) -0.04879(8) 0.0210(2) Uani 1 1 d . . . . .
N1 N 0.72618(14) 0.24354(6) 0.48134(9) 0.0177(3) Uani 1 1 d . . . . .
N2 N 0.40642(14) 0.61388(6) 0.12462(9) 0.0151(2) Uani 1 1 d . . . . .
H2A H 0.393(2) 0.6577(10) 0.1160(13) 0.023 Uiso 1 1 d . U . . .
N3 N 0.34924(14) 0.44387(6) 0.03886(9) 0.0165(2) Uani 1 1 d . . . . .
C1 C 0.93675(15) 0.50163(7) 0.77870(10) 0.0151(3) Uani 1 1 d . . . . .
C2 C 0.90234(16) 0.50807(7) 0.67287(11) 0.0153(3) Uani 1 1 d . . . . .
H2 H 0.904704 0.551445 0.642565 0.018 Uiso 1 1 calc R U . . .
C3 C 0.86465(15) 0.45130(7) 0.61165(10) 0.0145(3) Uani 1 1 d . . . . .
H3 H 0.841344 0.456194 0.539708 0.017 Uiso 1 1 calc R U . . .
C4 C 0.86069(15) 0.38688(7) 0.65503(10) 0.0138(3) Uani 1 1 d . . . . .
C5 C 0.90305(16) 0.38078(7) 0.76137(11) 0.0163(3) Uani 1 1 d . . . . .
H5 H 0.905587 0.337270 0.791917 0.020 Uiso 1 1 calc R U . . .
C6 C 0.94104(16) 0.43721(7) 0.82208(11) 0.0167(3) Uani 1 1 d . . . . .
H6 H 0.970283 0.432154 0.893838 0.020 Uiso 1 1 calc R U . . .
C7 C 0.81379(16) 0.32702(7) 0.59266(10) 0.0144(3) Uani 1 1 d . . . . .
C8 C 0.79518(18) 0.21901(7) 0.56753(12) 0.0217(3) Uani 1 1 d . . . . .
H8 H 0.805292 0.171642 0.579506 0.026 Uiso 1 1 calc R U . . .
C9 C 0.73630(15) 0.31405(7) 0.49624(10) 0.0138(3) Uani 1 1 d . . . . .
C10 C 0.66754(15) 0.36273(7) 0.41648(10) 0.0130(3) Uani 1 1 d . . . . .
C11 C 0.71876(17) 0.36645(7) 0.32478(11) 0.0188(3) Uani 1 1 d . . . . .
H11 H 0.794859 0.335720 0.311800 0.023 Uiso 1 1 calc R U . . .
C12 C 0.65889(17) 0.41485(7) 0.25263(11) 0.0194(3) Uani 1 1 d . . . . .
H12 H 0.694805 0.417064 0.190639 0.023 Uiso 1 1 calc R U . . .
C13 C 0.54654(15) 0.46037(7) 0.26989(10) 0.0136(3) Uani 1 1 d . . . . .
C14 C 0.49565(15) 0.45624(7) 0.36157(10) 0.0141(3) Uani 1 1 d . . . . .
H14 H 0.419649 0.486993 0.374629 0.017 Uiso 1 1 calc R U . . .
C15 C 0.55466(16) 0.40780(7) 0.43379(10) 0.0143(3) Uani 1 1 d . . . . .
H15 H 0.517951 0.405298 0.495477 0.017 Uiso 1 1 calc R U . . .
C16 C 0.48203(16) 0.51310(7) 0.19458(10) 0.0139(3) Uani 1 1 d . . . . .
C17 C 0.39154(16) 0.50502(7) 0.09441(10) 0.0151(3) Uani 1 1 d . . . . .
C18 C 0.34652(16) 0.56738(7) 0.05423(10) 0.0159(3) Uani 1 1 d . . . . .
H18 H 0.284681 0.576155 -0.011011 0.019 Uiso 1 1 calc R U . . .
C19 C 0.49028(15) 0.58249(7) 0.21051(10) 0.0138(3) Uani 1 1 d . . . . .
C20 C 0.57734(16) 0.62194(7) 0.29588(10) 0.0137(3) Uani 1 1 d . . . . .
C21 C 0.52544(16) 0.68514(7) 0.32250(11) 0.0156(3) Uani 1 1 d . . . . .
H21 H 0.429964 0.702266 0.286205 0.019 Uiso 1 1 calc R U . . .
C22 C 0.61132(16) 0.72322(7) 0.40115(11) 0.0170(3) Uani 1 1 d . . . . .
H22 H 0.575194 0.766333 0.417299 0.020 Uiso 1 1 calc R U . . .
C23 C 0.75028(16) 0.69828(7) 0.45635(10) 0.0152(3) Uani 1 1 d . . . . .
C24 C 0.80294(16) 0.63527(7) 0.43037(11) 0.0163(3) Uani 1 1 d . . . . .
H24 H 0.897222 0.617744 0.467855 0.020 Uiso 1 1 calc R U . . .
C25 C 0.71887(16) 0.59816(7) 0.35046(10) 0.0156(3) Uani 1 1 d . . . . .
H25 H 0.757695 0.556039 0.332440 0.019 Uiso 1 1 calc R U . . .
C26 C 0.86611(18) 0.63941(7) 0.79064(12) 0.0219(3) Uani 1 1 d . . . . .
H26A H 0.918720 0.653254 0.736372 0.033 Uiso 1 1 calc R U . . .
H26B H 0.860366 0.677996 0.835680 0.033 Uiso 1 1 calc R U . . .
H26C H 0.761913 0.623944 0.760561 0.033 Uiso 1 1 calc R U . . .
C27 C 0.73370(18) 0.77967(8) 0.62371(12) 0.0225(3) Uani 1 1 d . . . . .
H27A H 0.674065 0.815395 0.582871 0.034 Uiso 1 1 calc R U . . .
H27B H 0.788714 0.798766 0.688328 0.034 Uiso 1 1 calc R U . . .
H27C H 0.664066 0.743868 0.637279 0.034 Uiso 1 1 calc R U . . .

loop_
_atom_site_aniso_label
_atom_site_aniso_U_11
_atom_site_aniso_U_22
_atom_site_aniso_U_33
_atom_site_aniso_U_23
_atom_site_aniso_U_13
_atom_site_aniso_U_12
S1 0.02094(19) 0.01600(18) 0.01573(18) -0.00402(13) 0.00076(13) -0.00264(13)
S2 0.01824(18) 0.02197(19) 0.01907(19) -0.00690(14) 0.00288(14) -0.00244(14)
O1 0.0252(5) 0.0110(5) 0.0191(5) 0.0023(4) -0.0039(4) 0.0022(4)
O2 0.0324(6) 0.0121(5) 0.0217(5) 0.0010(4) 0.0017(4) 0.0005(4)
O3 0.0226(5) 0.0232(5) 0.0148(5) -0.0024(4) -0.0019(4) -0.0018(4)
N1 0.0203(6) 0.0106(5) 0.0207(6) -0.0004(5) 0.0008(5) 0.0015(5)
N2 0.0182(6) 0.0117(6) 0.0147(6) 0.0028(4) 0.0018(5) 0.0004(5)
N3 0.0172(6) 0.0161(6) 0.0163(6) -0.0002(5) 0.0035(5) -0.0012(5)
C1 0.0129(6) 0.0153(6) 0.0165(7) -0.0032(5) 0.0018(5) -0.0016(5)
C2 0.0154(7) 0.0134(6) 0.0168(7) 0.0005(5) 0.0023(5) 0.0000(5)
C3 0.0143(6) 0.0156(7) 0.0129(6) 0.0005(5) 0.0015(5) 0.0014(5)
C4 0.0116(6) 0.0137(6) 0.0152(6) -0.0011(5) 0.0006(5) 0.0013(5)
C5 0.0160(7) 0.0148(6) 0.0169(7) 0.0022(5) 0.0005(5) -0.0001(5)
C6 0.0154(7) 0.0202(7) 0.0130(6) 0.0001(5) -0.0004(5) -0.0011(5)
C7 0.0151(6) 0.0110(6) 0.0168(7) 0.0032(5) 0.0024(5) 0.0020(5)
C8 0.0268(8) 0.0101(6) 0.0246(8) -0.0005(6) -0.0032(6) 0.0011(6)
C9 0.0139(6) 0.0109(6) 0.0163(7) -0.0008(5) 0.0029(5) 0.0010(5)
C10 0.0142(6) 0.0099(6) 0.0137(6) -0.0008(5) -0.0004(5) -0.0015(5)
C11 0.0221(7) 0.0166(7) 0.0189(7) -0.0006(6) 0.0068(6) 0.0067(6)
C12 0.0247(8) 0.0207(7) 0.0145(7) 0.0019(6) 0.0080(6) 0.0054(6)
C13 0.0153(6) 0.0111(6) 0.0136(6) 0.0001(5) 0.0008(5) -0.0013(5)
C14 0.0136(6) 0.0137(6) 0.0149(6) -0.0005(5) 0.0026(5) 0.0019(5)
C15 0.0158(7) 0.0154(6) 0.0123(6) -0.0002(5) 0.0040(5) 0.0002(5)
C16 0.0149(6) 0.0143(6) 0.0128(6) 0.0011(5) 0.0035(5) 0.0001(5)
C17 0.0170(7) 0.0144(6) 0.0142(6) -0.0004(5) 0.0037(5) -0.0016(5)
C18 0.0170(7) 0.0172(7) 0.0130(6) 0.0017(5) 0.0017(5) 0.0001(5)
C19 0.0146(6) 0.0143(6) 0.0128(6) 0.0023(5) 0.0034(5) 0.0016(5)
C20 0.0168(7) 0.0123(6) 0.0127(6) 0.0020(5) 0.0047(5) -0.0016(5)
C21 0.0151(6) 0.0139(6) 0.0172(7) 0.0033(5) 0.0023(5) 0.0015(5)
C22 0.0195(7) 0.0121(6) 0.0203(7) -0.0004(5) 0.0061(6) 0.0010(5)
C23 0.0172(7) 0.0160(7) 0.0133(6) -0.0012(5) 0.0051(5) -0.0032(5)
C24 0.0150(7) 0.0177(7) 0.0161(7) 0.0012(5) 0.0029(5) 0.0016(5)
C25 0.0177(7) 0.0125(6) 0.0173(7) 0.0004(5) 0.0051(5) 0.0022(5)
C26 0.0263(8) 0.0155(7) 0.0230(7) -0.0023(6) 0.0026(6) -0.0003(6)
C27 0.0269(8) 0.0210(7) 0.0203(7) -0.0037(6) 0.0063(6) 0.0034(6)

loop_
_atom_type_symbol
_atom_type_description
_atom_type_scat_dispersion_real
_atom_type_scat_dispersion_imag
_atom_type_scat_source
C C 0.0033 0.0016 'International Tables Vol C Tables 4.2.6.8 and 6.1.1.4'
H H 0.0000 0.0000 'International Tables Vol C Tables 4.2.6.8 and 6.1.1.4'
N N 0.0061 0.0033 'International Tables Vol C Tables 4.2.6.8 and 6.1.1.4'
O O 0.0106 0.0060 'International Tables Vol C Tables 4.2.6.8 and 6.1.1.4'
S S 0.1246 0.1234 'International Tables Vol C Tables 4.2.6.8 and 6.1.1.4'

loop_
_exptl_crystal_face_index_h
_exptl_crystal_face_index_k
_exptl_crystal_face_index_l
_exptl_crystal_face_perp_dist
0.00 1.00 -1.00 0.0500
0.00 -1.00 1.00 0.0260
0.00 3.00 2.00 0.0560
0.00 -3.00 -2.00 0.0620
0.00 -1.00 0.00 0.0490
0.00 1.00 0.00 0.0630
2.00 1.00 0.00 0.0710
-2.00 -1.00 0.00 0.0850
3.00 0.00 -1.00 0.0710
-3.00 0.00 1.00 0.0880

loop_
_geom_angle_atom_site_label_1
_geom_angle_atom_site_label_2
_geom_angle_atom_site_label_3
_geom_angle
_geom_angle_site_symmetry_1
_geom_angle_site_symmetry_3
_geom_angle_publ_flag
C1 S1 C26 103.28(7) . . ?
C23 S2 C27 102.20(7) . . ?
C8 O1 C7 104.32(11) . . ?
C8 N1 C9 103.86(12) . . ?
C18 N2 C19 110.33(12) . . ?
C18 N2 H2A 123.8(12) . . ?
C19 N2 H2A 125.8(12) . . ?
O2 N3 O3 123.36(12) . . ?
O2 N3 C17 118.46(11) . . ?
O3 N3 C17 118.16(12) . . ?
C6 C1 C2 119.25(12) . . ?
C6 C1 S1 117.09(10) . . ?
C2 C1 S1 123.65(11) . . ?
C3 C2 C1 120.29(13) . . ?
C3 C2 H2 119.9 . . ?
C1 C2 H2 119.9 . . ?
C2 C3 C4 120.65(13) . . ?
C2 C3 H3 119.7 . . ?
C4 C3 H3 119.7 . . ?
C3 C4 C5 118.37(12) . . ?
C3 C4 C7 121.68(12) . . ?
C5 C4 C7 119.96(12) . . ?
C6 C5 C4 120.85(13) . . ?
C6 C5 H5 119.6 . . ?
C4 C5 H5 119.6 . . ?
C5 C6 C1 120.44(13) . . ?
C5 C6 H6 119.8 . . ?
C1 C6 H6 119.8 . . ?
C9 C7 O1 107.21(11) . . ?
C9 C7 C4 136.73(12) . . ?
O1 C7 C4 116.05(11) . . ?
N1 C8 O1 115.53(12) . . ?
N1 C8 H8 122.2 . . ?
O1 C8 H8 122.2 . . ?
C7 C9 N1 109.08(12) . . ?
C7 C9 C10 128.45(12) . . ?
N1 C9 C10 122.46(12) . . ?
C15 C10 C11 119.09(12) . . ?
C15 C10 C9 120.05(12) . . ?
C11 C10 C9 120.80(12) . . ?
C12 C11 C10 120.23(13) . . ?
C12 C11 H11 119.9 . . ?
C10 C11 H11 119.9 . . ?
C11 C12 C13 120.89(13) . . ?
C11 C12 H12 119.6 . . ?
C13 C12 H12 119.6 . . ?
C14 C13 C12 118.56(12) . . ?
C14 C13 C16 119.48(12) . . ?
C12 C13 C16 121.96(12) . . ?
C15 C14 C13 120.80(12) . . ?
C15 C14 H14 119.6 . . ?
C13 C14 H14 119.6 . . ?
C14 C15 C10 120.43(13) . . ?
C14 C15 H15 119.8 . . ?
C10 C15 H15 119.8 . . ?
C19 C16 C17 104.93(12) . . ?
C19 C16 C13 126.01(12) . . ?
C17 C16 C13 128.96(12) . . ?
C18 C17 C16 109.46(12) . . ?
C18 C17 N3 121.96(12) . . ?
C16 C17 N3 128.58(12) . . ?
N2 C18 C17 107.13(12) . . ?
N2 C18 H18 126.4 . . ?
C17 C18 H18 126.4 . . ?
N2 C19 C16 108.14(12) . . ?
N2 C19 C20 121.37(12) . . ?
C16 C19 C20 130.35(12) . . ?
C25 C20 C21 118.14(12) . . ?
C25 C20 C19 120.29(12) . . ?
C21 C20 C19 121.52(12) . . ?
C22 C21 C20 121.12(13) . . ?
C22 C21 H21 119.4 . . ?
C20 C21 H21 119.4 . . ?
C21 C22 C23 120.15(13) . . ?
C21 C22 H22 119.9 . . ?
C23 C22 H22 119.9 . . ?
C22 C23 C24 119.13(13) . . ?
C22 C23 S2 123.26(11) . . ?
C24 C23 S2 117.52(11) . . ?
C25 C24 C23 120.58(13) . . ?
C25 C24 H24 119.7 . . ?
C23 C24 H24 119.7 . . ?
C24 C25 C20 120.84(13) . . ?
C24 C25 H25 119.6 . . ?
C20 C25 H25 119.6 . . ?
S1 C26 H26A 109.5 . . ?
S1 C26 H26B 109.5 . . ?
H26A C26 H26B 109.5 . . ?
S1 C26 H26C 109.5 . . ?
H26A C26 H26C 109.5 . . ?
H26B C26 H26C 109.5 . . ?
S2 C27 H27A 109.5 . . ?
S2 C27 H27B 109.5 . . ?
H27A C27 H27B 109.5 . . ?
S2 C27 H27C 109.5 . . ?
H27A C27 H27C 109.5 . . ?
H27B C27 H27C 109.5 . . ?

loop_
_geom_bond_atom_site_label_1
_geom_bond_atom_site_label_2
_geom_bond_distance
_geom_bond_site_symmetry_2
_geom_bond_publ_flag
S1 C1 1.7680(14) . ?
S1 C26 1.8071(15) . ?
S2 C23 1.7745(14) . ?
S2 C27 1.8089(15) . ?
O1 C8 1.3485(18) . ?
O1 C7 1.3868(16) . ?
O2 N3 1.2343(16) . ?
O3 N3 1.2350(15) . ?
N1 C8 1.2881(19) . ?
N1 C9 1.4067(17) . ?
N2 C18 1.3466(18) . ?
N2 C19 1.3850(17) . ?
N2 H2A 0.878(19) . ?
N3 C17 1.4284(18) . ?
C1 C6 1.396(2) . ?
C1 C2 1.3961(19) . ?
C2 C3 1.3895(19) . ?
C2 H2 0.9500 . ?
C3 C4 1.4021(19) . ?
C3 H3 0.9500 . ?
C4 C5 1.4047(19) . ?
C4 C7 1.4590(19) . ?
C5 C6 1.381(2) . ?
C5 H5 0.9500 . ?
C6 H6 0.9500 . ?
C7 C9 1.3605(19) . ?
C8 H8 0.9500 . ?
C9 C10 1.4752(18) . ?
C10 C15 1.3944(19) . ?
C10 C11 1.397(2) . ?
C11 C12 1.387(2) . ?
C11 H11 0.9500 . ?
C12 C13 1.3963(19) . ?
C12 H12 0.9500 . ?
C13 C14 1.3957(19) . ?
C13 C16 1.4824(18) . ?
C14 C15 1.3864(19) . ?
C14 H14 0.9500 . ?
C15 H15 0.9500 . ?
C16 C19 1.3862(19) . ?
C16 C17 1.4278(19) . ?
C17 C18 1.3708(19) . ?
C18 H18 0.9500 . ?
C19 C20 1.4685(19) . ?
C20 C25 1.4008(19) . ?
C20 C21 1.4014(19) . ?
C21 C22 1.390(2) . ?
C21 H21 0.9500 . ?
C22 C23 1.394(2) . ?
C22 H22 0.9500 . ?
C23 C24 1.3977(19) . ?
C24 C25 1.385(2) . ?
C24 H24 0.9500 . ?
C25 H25 0.9500 . ?
C26 H26A 0.9800 . ?
C26 H26B 0.9800 . ?
C26 H26C 0.9800 . ?
C27 H27A 0.9800 . ?
C27 H27B 0.9800 . ?
C27 H27C 0.9800 . ?

loop_
_geom_hbond_atom_site_label_D
_geom_hbond_atom_site_label_H
_geom_hbond_atom_site_label_A
_geom_hbond_distance_DH
_geom_hbond_distance_HA
_geom_hbond_distance_DA
_geom_hbond_angle_DHA
_geom_hbond_site_symmetry_A
N2 H2A N1 0.878(19) 2.267(19) 3.0465(17) 147.9(16) 2_655

loop_
_geom_torsion_atom_site_label_1
_geom_torsion_atom_site_label_2
_geom_torsion_atom_site_label_3
_geom_torsion_atom_site_label_4
_geom_torsion
_geom_torsion_site_symmetry_1
_geom_torsion_site_symmetry_2
_geom_torsion_site_symmetry_3
_geom_torsion_site_symmetry_4
_geom_torsion_publ_flag
C26 S1 C1 C6 -152.02(11) . . . . ?
C26 S1 C1 C2 26.55(14) . . . . ?
C6 C1 C2 C3 3.5(2) . . . . ?
S1 C1 C2 C3 -175.08(11) . . . . ?
C1 C2 C3 C4 0.0(2) . . . . ?
C2 C3 C4 C5 -3.1(2) . . . . ?
C2 C3 C4 C7 176.79(12) . . . . ?
C3 C4 C5 C6 2.8(2) . . . . ?
C7 C4 C5 C6 -177.03(13) . . . . ?
C4 C5 C6 C1 0.5(2) . . . . ?
C2 C1 C6 C5 -3.7(2) . . . . ?
S1 C1 C6 C5 174.92(11) . . . . ?
C8 O1 C7 C9 0.27(15) . . . . ?
C8 O1 C7 C4 179.24(12) . . . . ?
C3 C4 C7 C9 -17.7(3) . . . . ?
C5 C4 C7 C9 162.16(16) . . . . ?
C3 C4 C7 O1 163.73(12) . . . . ?
C5 C4 C7 O1 -16.40(19) . . . . ?
C9 N1 C8 O1 -0.32(18) . . . . ?
C7 O1 C8 N1 0.05(18) . . . . ?
O1 C7 C9 N1 -0.47(15) . . . . ?
C4 C7 C9 N1 -179.12(15) . . . . ?
O1 C7 C9 C10 178.26(13) . . . . ?
C4 C7 C9 C10 -0.4(3) . . . . ?
C8 N1 C9 C7 0.48(16) . . . . ?
C8 N1 C9 C10 -178.34(13) . . . . ?
C7 C9 C10 C15 -59.1(2) . . . . ?
N1 C9 C10 C15 119.45(15) . . . . ?
C7 C9 C10 C11 118.07(17) . . . . ?
N1 C9 C10 C11 -63.35(19) . . . . ?
C15 C10 C11 C12 0.6(2) . . . . ?
C9 C10 C11 C12 -176.57(13) . . . . ?
C10 C11 C12 C13 -0.2(2) . . . . ?
C11 C12 C13 C14 0.1(2) . . . . ?
C11 C12 C13 C16 179.25(13) . . . . ?
C12 C13 C14 C15 -0.3(2) . . . . ?
C16 C13 C14 C15 -179.52(12) . . . . ?
C13 C14 C15 C10 0.7(2) . . . . ?
C11 C10 C15 C14 -0.9(2) . . . . ?
C9 C10 C15 C14 176.35(12) . . . . ?
C14 C13 C16 C19 60.11(19) . . . . ?
C12 C13 C16 C19 -119.06(16) . . . . ?
C14 C13 C16 C17 -115.58(16) . . . . ?
C12 C13 C16 C17 65.3(2) . . . . ?
C19 C16 C17 C18 -1.02(16) . . . . ?
C13 C16 C17 C18 175.37(13) . . . . ?
C19 C16 C17 N3 178.83(13) . . . . ?
C13 C16 C17 N3 -4.8(2) . . . . ?
O2 N3 C17 C18 -179.24(13) . . . . ?
O3 N3 C17 C18 1.8(2) . . . . ?
O2 N3 C17 C16 0.9(2) . . . . ?
O3 N3 C17 C16 -178.02(13) . . . . ?
C19 N2 C18 C17 0.01(16) . . . . ?
C16 C17 C18 N2 0.63(16) . . . . ?
N3 C17 C18 N2 -179.23(12) . . . . ?
C18 N2 C19 C16 -0.67(16) . . . . ?
C18 N2 C19 C20 175.39(12) . . . . ?
C17 C16 C19 N2 1.00(15) . . . . ?
C13 C16 C19 N2 -175.53(12) . . . . ?
C17 C16 C19 C20 -174.57(14) . . . . ?
C13 C16 C19 C20 8.9(2) . . . . ?
N2 C19 C20 C25 -143.97(13) . . . . ?
C16 C19 C20 C25 31.1(2) . . . . ?
N2 C19 C20 C21 33.40(19) . . . . ?
C16 C19 C20 C21 -151.52(15) . . . . ?
C25 C20 C21 C22 -0.3(2) . . . . ?
C19 C20 C21 C22 -177.71(13) . . . . ?
C20 C21 C22 C23 -1.2(2) . . . . ?
C21 C22 C23 C24 1.1(2) . . . . ?
C21 C22 C23 S2 177.66(11) . . . . ?
C27 S2 C23 C22 43.33(13) . . . . ?
C27 S2 C23 C24 -140.06(11) . . . . ?
C22 C23 C24 C25 0.4(2) . . . . ?
S2 C23 C24 C25 -176.36(11) . . . . ?
C23 C24 C25 C20 -1.9(2) . . . . ?
C21 C20 C25 C24 1.8(2) . . . . ?
C19 C20 C25 C24 179.25(13) . . . . ?
